data_7251245
loop_
_publ_author_name
'Zhang, Guangshuai'
'Chen, Xin'
'Liu, Yan'
'Peng, Rui'
'Xu, Mengwei'
'Yan, Si'
'Xiao, Jin'
'Liu, Zishu'
'Min, Qing'
'Liao, Gang'
'Wang, Xiaoji'
'Qin, Shuanglin'

_publ_section_title
;
 NaHMDS/B(C6F5)3-promoted diastereoselective Friedel--Crafts alkylation of
 indoles/pyrroles with N-tert-butanesulfinylimines: towards the asymmetric
 synthesis of bisindole alkaloid Calcicamide B
;
_journal_issue 51
_journal_name_full 'RSC Advances'
_journal_page_first 43421
_journal_page_last 43425
_journal_paper_doi 10.1039/D5RA06138E
_journal_volume 15
_journal_year 2025
_chemical_absolute_configuration unk
_chemical_formula_moiety 'C21 H21 N3 O5'
_chemical_formula_sum 'C21 H21 N3 O5'
_chemical_formula_weight 395.41
_space_group_crystal_system trigonal
_space_group_IT_number 152
_space_group_name_Hall 'P 31 2"'
_space_group_name_H-M_alt 'P 31 2 1'
_atom_sites_solution_hydrogens geom
_atom_sites_solution_primary dual
_audit_creation_date 2025-09-16
_audit_creation_method
;
Olex2 1.5
(compiled 2022.04.07 svn.rca3783a0 for OlexSys, GUI svn.r6498)
;
_audit_update_record
;
2025-10-09 deposited with the CCDC.	2025-11-04 downloaded from the CCDC.
;
_cell_angle_alpha 90
_cell_angle_beta 90
_cell_angle_gamma 120
_cell_formula_units_Z 6
_cell_length_a 9.5132(2)
_cell_length_b 9.5132(2)
_cell_length_c 39.0933(15)
_cell_measurement_reflns_used 5643
_cell_measurement_temperature 293(2)
_cell_measurement_theta_max 57.3930
_cell_measurement_theta_min 2.2603
_cell_volume 3063.98(15)
_computing_cell_refinement 'CrysAlisPro 1.171.41.89a (Rigaku OD, 2020)'
_computing_data_collection 'CrysAlisPro 1.171.41.89a (Rigaku OD, 2020)'
_computing_data_reduction 'CrysAlisPro 1.171.41.89a (Rigaku OD, 2020)'
_computing_molecular_graphics 'Olex2 1.5 (Dolomanov et al., 2009)'
_computing_publication_material 'Olex2 1.5 (Dolomanov et al., 2009)'
_computing_structure_refinement 'SHELXL 2019/3 (Sheldrick, 2015)'
_computing_structure_solution 'SHELXT 2018/2 (Sheldrick, 2018)'
_diffrn_ambient_temperature 293.00
_diffrn_detector 'Hybrid Pixel Array Detector'
_diffrn_detector_area_resol_mean 10.0000
_diffrn_measured_fraction_theta_full 1.000
_diffrn_measured_fraction_theta_max 0.996
_diffrn_measurement_details
;
List of Runs (angles in degrees, time in seconds):

  # Type    Start    End  Width  t~exp~   \w     \q     \k     \f   Frames
#--------------------------------------------------------------------------
  1  \w     17.00  76.00   0.50    0.50    --   42.30  77.00-180.00  118
  2  \w     28.00  70.00   0.50    0.50    --   42.30 -82.00 -90.00   84
  3  \w    -47.00  26.00   0.50    0.50    --   42.30 -65.00 120.00  146
  4  \w     80.00 126.00   0.50    0.50    --   42.30  77.00-180.00   92
  5  \w    -38.00  26.00   0.50    0.50    --   42.30 -54.00 -60.00  128
  6  \w    -10.00  16.00   0.50    0.50    --   42.30 -82.00  90.00   52
  7  \w     12.00  69.00   0.50    0.50    --   42.30 -82.00 150.00  114
  8  \w    -27.00  69.00   0.50    0.50    --   42.30 -82.00   0.00  192
  9  \w     32.00  66.00   0.50    0.50    --   42.30 -82.00 -60.00   68
 10  \w    -35.00  -9.00   0.50    0.50    --   42.30 -82.00 -90.00   52
 11  \w     36.00  61.00   0.50    0.50    --   42.30 -54.00 -60.00   50
 12  \w    -47.00  72.00   0.50    0.50    --   42.30 -54.00  30.00  238
 13  \w     36.00  65.00   0.50    0.50    --   42.30 -77.00-180.00   58
 14  \w    -39.00  15.00   0.50    0.50    --   42.30 -82.00 -60.00  108
 15  \w     66.00  97.00   0.50    0.50    --   42.30  82.00-120.00   62
 16  \w     34.00  71.00   0.50    0.50    --   42.30 -32.00 120.00   74
 17  \w    -30.00  -5.00   0.50    0.50    --   42.30 -32.00 120.00   50
 18  \w     44.00  69.00   0.50    0.50    --   42.30 -82.00  30.00   50
 19  \w     30.00  55.00   0.50    0.50    --   42.30  82.00-120.00   50
 20  \w    -29.00  62.00   0.50    0.50    --   42.30 -65.00-150.00  182
 21  \w    -39.00   9.00   0.50    0.50    --   42.30 -77.00-180.00   96
 22  \w      4.00 124.00   0.50    0.50    --   93.70 -42.00 120.00  240
 23  \w     11.00 182.00   0.50    0.50    --   93.70   8.00  60.00  342
 24  \w     44.00  88.00   0.50    0.50    --   93.70 -82.00 -60.00   88
 25  \w     36.00  96.00   0.50    0.50    --   93.70 -82.00-120.00  120
 26  \w      4.00 120.00   0.50    0.50    --   93.70 -50.00 -90.00  232
 27  \w     47.00 109.00   0.50    0.50    --   93.70 -82.00  30.00  124
 28  \w    140.00 176.00   0.50    0.50    --   93.70  17.00 -90.00   72
 29  \w     13.00 112.00   0.50    0.50    --   93.70  17.00 -90.00  198
 30  \w     28.00 127.00   0.50    0.50    --   93.70 -33.00 -90.00  198
 31  \w      6.00  82.00   0.50    0.50    --   93.70 -59.00  60.00  152
;
_diffrn_measurement_device 'four-circle diffractometer'
_diffrn_measurement_device_type 'XtaLAB Pro II AFC12 (RINC): Kappa single'
_diffrn_measurement_method '\w scans'
_diffrn_orient_matrix_type 'CrysAlisPro convention (1999,Acta A55,543-557)'
_diffrn_orient_matrix_UB_11 0.0056189000
_diffrn_orient_matrix_UB_12 0.0370445000
_diffrn_orient_matrix_UB_13 -0.0385015000
_diffrn_orient_matrix_UB_21 -0.1288900000
_diffrn_orient_matrix_UB_22 0.0509315000
_diffrn_orient_matrix_UB_23 0.0052391000
_diffrn_orient_matrix_UB_31 0.1354337000
_diffrn_orient_matrix_UB_32 0.1760075000
_diffrn_orient_matrix_UB_33 0.0065572000
_diffrn_radiation_monochromator mirror
_diffrn_radiation_probe x-ray
_diffrn_radiation_type 'Cu K\a'
_diffrn_radiation_wavelength 1.54184
_diffrn_reflns_av_R_equivalents 0.0559
_diffrn_reflns_av_unetI/netI 0.0416
_diffrn_reflns_Laue_measured_fraction_full 1.000
_diffrn_reflns_Laue_measured_fraction_max 0.996
_diffrn_reflns_limit_h_max 11
_diffrn_reflns_limit_h_min -11
_diffrn_reflns_limit_k_max 11
_diffrn_reflns_limit_k_min -9
_diffrn_reflns_limit_l_max 46
_diffrn_reflns_limit_l_min -47
_diffrn_reflns_number 22638
_diffrn_reflns_point_group_measured_fraction_full 0.994
_diffrn_reflns_point_group_measured_fraction_max 0.988
_diffrn_reflns_theta_full 67.684
_diffrn_reflns_theta_max 68.303
_diffrn_reflns_theta_min 3.392
_diffrn_source 'micro-focus sealed X-ray tube'
_diffrn_source_type 'Rigaku (Cu) X-ray Source'
_exptl_absorpt_coefficient_mu 0.772
_exptl_absorpt_correction_T_max 1.00000
_exptl_absorpt_correction_T_min 0.51276
_exptl_absorpt_correction_type multi-scan
_exptl_absorpt_process_details
;
CrysAlisPro 1.171.41.89a (Rigaku Oxford Diffraction, 2020)
Empirical absorption correction using spherical harmonics,
implemented in SCALE3 ABSPACK scaling algorithm.
;
_exptl_crystal_colour colourless
_exptl_crystal_colour_primary colourless
_exptl_crystal_density_diffrn 1.286
_exptl_crystal_description block
_exptl_crystal_F_000 1248
_exptl_crystal_size_max 0.06
_exptl_crystal_size_mid 0.05
_exptl_crystal_size_min 0.04
_refine_diff_density_max 0.216
_refine_diff_density_min -0.176
_refine_diff_density_rms 0.036
_refine_ls_abs_structure_details
;
 Refined as an inversion twin.
;
_refine_ls_abs_structure_Flack -0.1(4)
_refine_ls_extinction_coef 0.0032(5)
_refine_ls_extinction_expression Fc^*^=kFc[1+0.001xFc^2^\l^3^/sin(2\q)]^-1/4^
_refine_ls_extinction_method 'SHELXL-2019/2 (Sheldrick 2019)'
_refine_ls_goodness_of_fit_ref 1.053
_refine_ls_hydrogen_treatment constr
_refine_ls_matrix_type full
_refine_ls_number_parameters 354
_refine_ls_number_reflns 3728
_refine_ls_number_restraints 380
_refine_ls_restrained_S_all 1.066
_refine_ls_R_factor_all 0.0662
_refine_ls_R_factor_gt 0.0496
_refine_ls_shift/su_max 0.000
_refine_ls_shift/su_mean 0.000
_refine_ls_structure_factor_coef Fsqd
_refine_ls_weighting_details 'w=1/[\s^2^(Fo^2^)+(0.0774P)^2^] where P=(Fo^2^+2Fc^2^)/3'
_refine_ls_weighting_scheme calc
_refine_ls_wR_factor_gt 0.1253
_refine_ls_wR_factor_ref 0.1435
_reflns_Friedel_coverage 0.676
_reflns_Friedel_fraction_full 0.985
_reflns_Friedel_fraction_max 0.976
_reflns_number_gt 2775
_reflns_number_total 3728
_reflns_threshold_expression 'I > 2\s(I)'
_cod_data_source_file d5ra06138e2.cif
_cod_data_source_block 1-3_auto
_cod_original_cell_volume 3063.98(17)
_cod_database_code 7251245
_shelx_shelxl_version_number 2019/3
_shelx_space_group_comment
;
The symmetry employed for this shelxl refinement is uniquely defined
by the following loop, which should always be used as a source of
symmetry information in preference to the above space-group names.
They are only intended as comments.
;
_shelx_estimated_absorpt_t_max 0.970
_shelx_estimated_absorpt_t_min 0.955
_olex2_refinement_description
;
1. Twinned data refinement
 Scales: 1.1(4)
 -0.1(4)
2. Fixed Uiso
 At 1.2 times of:
  All C(H) groups, All C(H,H) groups, All N(H) groups, All N(H,H) groups
 At 1.5 times of:
  All C(H,H,H) groups
3. Restrained distances
 O1-C9 \\sim O1A-C9A
 with sigma of 0.02
 O2-C11 \\sim O2A-C11
 with sigma of 0.04
 O1-C11 \\sim O1A-C11
 with sigma of 0.04
 O1-O2 \\sim O1A-O2A
 with sigma of 0.04
 C18-C21 \\sim C18A-C21A
 with sigma of 0.04
 O5-C19 \\sim O5A-C19A
 with sigma of 0.04
 N3-C14 \\sim N3-C14A
 with sigma of 0.02
 C15-C17 \\sim C15A-C17A
 with sigma of 0.04
 C15-C14 \\sim C15A-C14A
 with sigma of 0.02
 C15-C20 \\sim C15A-C20A
 with sigma of 0.02
 C14-C16 \\sim C14A-C16A
 with sigma of 0.04
 C20-C16 \\sim C20A-C16A
 with sigma of 0.04
 C19-C17 \\sim C19A-C17A
 with sigma of 0.04
 C15-C16 \\sim C15A-C16A
 with sigma of 0.02
 O5-C18 \\sim O5A-C18A
 with sigma of 0.02
 O5-C21 \\sim O5A-C21A
 with sigma of 0.02
 O5-C17 \\sim O5A-C17A
 with sigma of 0.04
 C20-C19 \\sim C20A-C19A
 with sigma of 0.02
 C14-C20 \\sim C14A-C20A
 with sigma of 0.04
 C19-C18 \\sim C19A-C18A
 with sigma of 0.02
 C20-C18 \\sim C20A-C18A
 with sigma of 0.04
 C18-C17 \\sim C18A-C17A
 with sigma of 0.02
 C18-C16 \\sim C18A-C16A
 with sigma of 0.04
 C16-C17 \\sim C16A-C17A
 with sigma of 0.02
 N3-C15 \\sim N3-C15A
 with sigma of 0.04
 C15-C19 \\sim C15A-C19A
 with sigma of 0.04
4. Uiso/Uaniso restraints and constraints
O1 \\sim O2 \\sim C10 \\sim C9 \\sim O2A \\sim O1A \\sim C9A \\sim C11: within
2A with sigma of 0.01 and sigma for terminal atoms of 0.02 within 2A
N3 \\sim C15 \\sim O5 \\sim C14 \\sim C20 \\sim C19 \\sim C18 \\sim C16 \\sim
C17 \\sim C21 \\sim C14A \\sim C15A \\sim C16A \\sim C17A \\sim C18A \\sim C19A
\\sim C20A \\sim O5A \\sim C21A: within 2A with sigma of 0.01 and sigma for
terminal atoms of 0.02 within 2A
5. Others
 Sof(O2A)=Sof(O1A)=Sof(C9A)=Sof(H9AA)=Sof(H9AB)=Sof(H9AC)=1-FVAR(1)
 Sof(O1)=Sof(O2)=Sof(C9)=Sof(H9A)=Sof(H9B)=Sof(H9C)=FVAR(1)
 Sof(H3B)=Sof(C14A)=Sof(H14C)=Sof(H14D)=Sof(C16A)=Sof(H16A)=Sof(C15A)=
 Sof(C20A)=Sof(H20A)=Sof(C19A)=Sof(H19A)=Sof(C18A)=Sof(C17A)=Sof(H17A)=Sof(O5A)=
 Sof(C21A)=Sof(H21D)=Sof(H21E)=Sof(H21F)=1-FVAR(2)
 Sof(H3A)=Sof(C15)=Sof(C20)=Sof(H20)=Sof(C19)=Sof(H19)=Sof(C18)=Sof(C17)=
 Sof(H17)=Sof(C16)=Sof(H16)=Sof(O5)=Sof(C14)=Sof(H14A)=Sof(H14B)=Sof(C21)=
 Sof(H21A)=Sof(H21B)=Sof(H21C)=FVAR(2)
6.a Ternary CH refined with riding coordinates:
 C12(H12)
6.b Secondary CH2 refined with riding coordinates:
 C14(H14A,H14B), C14A(H14C,H14D)
6.c Aromatic/amide H refined with riding coordinates:
 N2(H2), N1(H1), N3(H3A), N3(H3B), C7(H7), C20(H20), C19(H19), C17(H17),
 C16(H16), C4(H4), C1(H1A), C3(H3), C2(H2A), C16A(H16A), C20A(H20A), C19A(H19A),
  C17A(H17A)
6.d Fitted hexagon refined as free rotating group:
 C15(C20,C19,C18,C17,C16), C16A(C15A,C20A,C19A,C18A,C17A)
6.e Idealised Me refined as rotating group:
 C9(H9A,H9B,H9C), C21(H21A,H21B,H21C), C9A(H9AA,H9AB,H9AC), C21A(H21D,H21E,H21F)
;
_olex2_submission_special_instructions 'No special instructions were received'
_oxdiff_exptl_absorpt_empirical_details
;
Empirical correction (ABSPACK) includes:
- Absorption correction using spherical harmonics
- Frame scaling
;
_oxdiff_exptl_absorpt_empirical_full_max 1.722
_oxdiff_exptl_absorpt_empirical_full_min 0.592

loop_
_space_group_symop_operation_xyz
'x, y, z'
'-y, x-y, z+1/3'
'-x+y, -x, z+2/3'
'y, x, -z'
'x-y, -y, -z+2/3'
'-x, -x+y, -z+1/3'

loop_
_atom_site_label
_atom_site_type_symbol
_atom_site_fract_x
_atom_site_fract_y
_atom_site_fract_z
_atom_site_U_iso_or_equiv
_atom_site_adp_type
_atom_site_occupancy
_atom_site_site_symmetry_order
_atom_site_calc_flag
_atom_site_refinement_flags_posn
_atom_site_refinement_flags_adp
_atom_site_refinement_flags_occupancy
_atom_site_disorder_assembly
_atom_site_disorder_group
O3 O 0.8676(3) 1.0501(3) 0.46105(7) 0.0659(7) Uani 1 1 d . . . . .
O1 O 0.557(2) 0.6492(17) 0.4548(6) 0.066(3) Uani 0.61(5) 1 d D U P A 1
N2 N 0.5953(3) 0.9394(3) 0.46462(7) 0.0513(7) Uani 1 1 d . . . . .
H2 H 0.503552 0.850425 0.464716 0.062 Uiso 1 1 calc R U . . .
O2 O 0.814(3) 0.735(3) 0.4653(7) 0.073(4) Uani 0.61(5) 1 d D U P A 1
O4 O 0.7000(4) 1.3154(3) 0.50585(8) 0.0873(9) Uani 1 1 d . . . . .
N1 N 0.1879(3) 1.0438(4) 0.46060(8) 0.0620(8) Uani 1 1 d . . . . .
H1 H 0.096171 1.025126 0.468769 0.074 Uiso 1 1 calc R U . . .
N3 N 0.6139(4) 1.0710(4) 0.52995(8) 0.0686(9) Uani 1 1 d D U . . .
H3A H 0.557052 0.968323 0.526239 0.082 Uiso 0.632(10) 1 calc R U P B 1
H3B H 0.579890 0.968961 0.527877 0.082 Uiso 0.368(10) 1 calc R U P B 2
C11 C 0.7305(4) 0.9320(4) 0.46135(8) 0.0482(8) Uani 1 1 d D U . . .
C8 C 0.4377(4) 1.0785(4) 0.45784(9) 0.0516(8) Uani 1 1 d . . . . .
C5 C 0.3935(4) 1.1030(4) 0.42447(9) 0.0538(8) Uani 1 1 d . . . . .
C12 C 0.5966(4) 1.0933(4) 0.46806(10) 0.0529(9) Uani 1 1 d . . . . .
H12 H 0.678697 1.170060 0.452135 0.064 Uiso 1 1 calc R U . . .
C6 C 0.2352(4) 1.0793(4) 0.42734(9) 0.0564(9) Uani 1 1 d . . . . .
C13 C 0.6433(4) 1.1681(4) 0.50337(11) 0.0613(10) Uani 1 1 d . . . . .
C7 C 0.3094(4) 1.0426(4) 0.47881(10) 0.0582(9) Uani 1 1 d . . . . .
H7 H 0.305529 1.020679 0.502077 0.070 Uiso 1 1 calc R U . . .
C10 C 0.7098(4) 0.7630(4) 0.45804(9) 0.0561(9) Uani 1 1 d . U . . .
C15 C 0.5517(8) 1.0236(9) 0.59243(15) 0.070(2) Uani 0.632(10) 1 d DG U P B 1
C20 C 0.3928(9) 0.9934(9) 0.59265(16) 0.0672(19) Uani 0.632(10) 1 d DG U P B 1
H20 H 0.354412 1.027688 0.574457 0.081 Uiso 0.632(10) 1 calc R U P B 1
C19 C 0.2914(8) 0.9119(9) 0.62005(19) 0.079(2) Uani 0.632(10) 1 d DG U P B 1
H19 H 0.185072 0.891706 0.620199 0.095 Uiso 0.632(10) 1 calc R U P B 1
C18 C 0.3487(9) 0.8606(10) 0.64724(14) 0.085(2) Uani 0.632(10) 1 d DG U P B 1
C17 C 0.5076(10) 0.8909(11) 0.64703(17) 0.093(3) Uani 0.632(10) 1 d DG U P B 1
H17 H 0.545998 0.856550 0.665220 0.112 Uiso 0.632(10) 1 calc R U P B 1
C16 C 0.6091(8) 0.9723(12) 0.6196(2) 0.088(2) Uani 0.632(10) 1 d DG U P B 1
H16 H 0.715340 0.992533 0.619478 0.105 Uiso 0.632(10) 1 calc R U P B 1
C4 C 0.4682(6) 1.1429(6) 0.39268(11) 0.0801(12) Uani 1 1 d . . . . .
H4 H 0.572102 1.158498 0.389762 0.096 Uiso 1 1 calc R U . . .
C1 C 0.1514(5) 1.0939(5) 0.39971(11) 0.0748(11) Uani 1 1 d . . . . .
H1A H 0.047096 1.077874 0.402120 0.090 Uiso 1 1 calc R U . . .
O5 O 0.2418(12) 0.7756(15) 0.6727(2) 0.131(3) Uani 0.632(10) 1 d D U P B 1
C14 C 0.6693(14) 1.1223(15) 0.5651(2) 0.083(3) Uani 0.632(10) 1 d D U P B 1
H14A H 0.695467 1.234190 0.567740 0.100 Uiso 0.632(10) 1 calc R U P B 1
H14B H 0.768652 1.119120 0.568637 0.100 Uiso 0.632(10) 1 calc R U P B 1
C3 C 0.3849(8) 1.1589(8) 0.36552(13) 0.1071(17) Uani 1 1 d . . . . .
H3 H 0.435035 1.188356 0.344232 0.129 Uiso 1 1 calc R U . . .
C9 C 0.522(2) 0.4808(19) 0.4524(7) 0.081(4) Uani 0.61(5) 1 d D U P A 1
H9A H 0.589361 0.472923 0.434991 0.121 Uiso 0.61(5) 1 calc R U P A 1
H9B H 0.410125 0.411398 0.446591 0.121 Uiso 0.61(5) 1 calc R U P A 1
H9C H 0.544572 0.447804 0.473960 0.121 Uiso 0.61(5) 1 calc R U P A 1
C2 C 0.2287(7) 1.1325(7) 0.36905(13) 0.1050(17) Uani 1 1 d . . . . .
H2A H 0.175396 1.141397 0.349945 0.126 Uiso 1 1 calc R U . . .
C21 C 0.2980(18) 0.7346(16) 0.7022(3) 0.156(5) Uani 0.632(10) 1 d D U P B 1
H21A H 0.336338 0.661742 0.696151 0.234 Uiso 0.632(10) 1 calc R U P B 1
H21B H 0.210919 0.682734 0.718391 0.234 Uiso 0.632(10) 1 calc R U P B 1
H21C H 0.385039 0.831149 0.712174 0.234 Uiso 0.632(10) 1 calc R U P B 1
O2A O 0.831(4) 0.746(4) 0.4560(10) 0.065(5) Uani 0.39(5) 1 d D U P A 2
O1A O 0.569(3) 0.658(3) 0.4443(7) 0.063(4) Uani 0.39(5) 1 d D U P A 2
C9A C 0.537(4) 0.494(3) 0.4372(11) 0.090(6) Uani 0.39(5) 1 d D U P A 2
H9AA H 0.600291 0.495899 0.417861 0.135 Uiso 0.39(5) 1 calc R U P A 2
H9AB H 0.423976 0.423951 0.432416 0.135 Uiso 0.39(5) 1 calc R U P A 2
H9AC H 0.566866 0.453243 0.456830 0.135 Uiso 0.39(5) 1 calc R U P A 2
C14A C 0.645(3) 1.154(2) 0.5640(4) 0.075(4) Uani 0.368(10) 1 d D U P B 2
H14C H 0.617657 1.239480 0.562762 0.090 Uiso 0.368(10) 1 calc R U P B 2
H14D H 0.759444 1.203718 0.569544 0.090 Uiso 0.368(10) 1 calc R U P B 2
C16A C 0.6034(16) 0.947(2) 0.6096(4) 0.086(3) Uani 0.368(10) 1 d DG U P B 2
H16A H 0.696691 0.948295 0.602000 0.103 Uiso 0.368(10) 1 calc R U P B 2
C15A C 0.5450(17) 1.0344(16) 0.5920(3) 0.074(3) Uani 0.368(10) 1 d DG U P B 2
C20A C 0.4056(17) 1.0327(16) 0.6033(3) 0.074(3) Uani 0.368(10) 1 d DG U P B 2
H20A H 0.366503 1.091088 0.591513 0.088 Uiso 0.368(10) 1 calc R U P B 2
C19A C 0.3246(15) 0.9436(18) 0.6321(3) 0.082(3) Uani 0.368(10) 1 d DG U P B 2
H19A H 0.231319 0.942479 0.639695 0.098 Uiso 0.368(10) 1 calc R U P B 2
C18A C 0.3830(18) 0.8563(17) 0.6497(3) 0.094(4) Uani 0.368(10) 1 d DG U P B 2
C17A C 0.5224(19) 0.8581(19) 0.6384(3) 0.088(4) Uani 0.368(10) 1 d DG U P B 2
H17A H 0.561505 0.799684 0.650183 0.106 Uiso 0.368(10) 1 calc R U P B 2
O5A O 0.3082(19) 0.787(3) 0.6800(4) 0.139(5) Uani 0.368(10) 1 d D U P B 2
C21A C 0.162(2) 0.766(3) 0.6914(7) 0.164(8) Uani 0.368(10) 1 d D U P B 2
H21D H 0.083676 0.723095 0.673306 0.247 Uiso 0.368(10) 1 calc R U P B 2
H21E H 0.176380 0.869316 0.698520 0.247 Uiso 0.368(10) 1 calc R U P B 2
H21F H 0.124684 0.692644 0.710449 0.247 Uiso 0.368(10) 1 calc R U P B 2

loop_
_atom_site_aniso_label
_atom_site_aniso_U_11
_atom_site_aniso_U_22
_atom_site_aniso_U_33
_atom_site_aniso_U_23
_atom_site_aniso_U_13
_atom_site_aniso_U_12
O3 0.0350(14) 0.0474(15) 0.110(2) -0.0058(13) 0.0045(11) 0.0164(12)
O1 0.048(3) 0.040(3) 0.108(8) -0.008(4) -0.004(5) 0.020(2)
N2 0.0314(14) 0.0346(15) 0.0864(18) -0.0027(12) 0.0007(12) 0.0153(12)
O2 0.059(6) 0.073(5) 0.102(10) -0.006(5) -0.001(6) 0.044(5)
O4 0.0752(19) 0.0443(16) 0.140(3) -0.0270(16) -0.0382(17) 0.0281(14)
N1 0.0371(16) 0.067(2) 0.085(2) 0.0007(15) 0.0036(14) 0.0283(15)
N3 0.0541(19) 0.057(2) 0.086(2) -0.0143(17) -0.0002(15) 0.0213(16)
C11 0.0353(18) 0.0409(18) 0.069(2) -0.0037(14) -0.0004(14) 0.0193(15)
C8 0.0345(17) 0.0369(17) 0.083(2) -0.0006(15) 0.0010(16) 0.0178(15)
C5 0.0478(19) 0.0404(18) 0.076(2) 0.0037(16) 0.0064(16) 0.0237(16)
C12 0.0362(18) 0.0343(17) 0.087(2) 0.0008(15) 0.0007(15) 0.0165(14)
C6 0.049(2) 0.0443(19) 0.079(2) -0.0007(16) -0.0027(17) 0.0253(16)
C13 0.0373(18) 0.044(2) 0.103(3) -0.012(2) -0.0129(18) 0.0203(16)
C7 0.0404(19) 0.051(2) 0.080(2) 0.0029(17) 0.0023(16) 0.0200(17)
C10 0.044(2) 0.0448(19) 0.081(2) -0.0062(17) -0.0003(17) 0.0238(17)
C15 0.047(3) 0.079(4) 0.081(3) -0.019(3) -0.008(3) 0.030(3)
C20 0.058(3) 0.061(4) 0.091(4) -0.008(3) 0.000(3) 0.036(3)
C19 0.063(4) 0.077(4) 0.096(5) -0.001(4) -0.001(4) 0.035(3)
C18 0.080(4) 0.079(4) 0.087(4) 0.003(3) -0.003(3) 0.035(3)
C17 0.093(4) 0.099(5) 0.089(4) -0.006(4) -0.024(4) 0.049(4)
C16 0.067(4) 0.109(5) 0.088(5) -0.021(4) -0.019(4) 0.045(4)
C4 0.074(3) 0.084(3) 0.091(3) 0.012(2) 0.015(2) 0.046(3)
C1 0.069(3) 0.071(3) 0.094(3) 0.004(2) -0.009(2) 0.042(2)
O5 0.113(6) 0.127(5) 0.106(5) 0.022(4) 0.003(4) 0.026(5)
C14 0.048(4) 0.092(6) 0.094(4) -0.019(4) -0.006(3) 0.023(4)
C3 0.117(5) 0.139(5) 0.080(3) 0.023(3) 0.018(3) 0.075(4)
C9 0.082(7) 0.039(5) 0.117(10) -0.016(6) -0.010(8) 0.027(4)
C2 0.108(4) 0.131(5) 0.097(4) 0.012(3) -0.011(3) 0.076(4)
C21 0.181(11) 0.152(9) 0.087(6) 0.029(6) -0.006(7) 0.047(8)
O2A 0.047(6) 0.057(6) 0.107(15) -0.004(8) 0.010(7) 0.038(5)
O1A 0.050(5) 0.038(5) 0.099(9) -0.018(5) -0.005(6) 0.020(4)
C9A 0.094(9) 0.040(7) 0.132(15) -0.014(10) 0.000(12) 0.029(6)
C14A 0.052(6) 0.071(6) 0.090(5) -0.021(5) -0.009(5) 0.022(5)
C16A 0.070(5) 0.097(6) 0.088(6) -0.025(5) -0.018(5) 0.040(5)
C15A 0.054(5) 0.078(5) 0.084(5) -0.018(4) -0.009(4) 0.030(4)
C20A 0.063(5) 0.072(6) 0.089(6) -0.007(5) 0.004(5) 0.036(4)
C19A 0.066(5) 0.082(6) 0.095(6) -0.004(5) 0.002(5) 0.035(5)
C18A 0.083(5) 0.091(5) 0.087(5) 0.004(4) -0.006(5) 0.029(5)
C17A 0.088(5) 0.091(6) 0.090(6) -0.016(5) -0.019(5) 0.047(5)
O5A 0.112(7) 0.131(6) 0.107(7) 0.015(6) 0.001(6) 0.009(7)
C21A 0.142(13) 0.161(12) 0.139(12) 0.012(11) 0.047(11) 0.037(11)

loop_
_atom_type_symbol
_atom_type_description
_atom_type_scat_dispersion_real
_atom_type_scat_dispersion_imag
_atom_type_scat_source
C C 0.0181 0.0091 'International Tables Vol C Tables 4.2.6.8 and 6.1.1.4'
H H 0.0000 0.0000 'International Tables Vol C Tables 4.2.6.8 and 6.1.1.4'
N N 0.0311 0.0180 'International Tables Vol C Tables 4.2.6.8 and 6.1.1.4'
O O 0.0492 0.0322 'International Tables Vol C Tables 4.2.6.8 and 6.1.1.4'

loop_
_geom_angle_atom_site_label_1
_geom_angle_atom_site_label_2
_geom_angle_atom_site_label_3
_geom_angle
_geom_angle_site_symmetry_1
_geom_angle_site_symmetry_3
_geom_angle_publ_flag
C10 O1 C9 117.5(14) . . ?
C11 N2 H2 118.7 . . ?
C11 N2 C12 122.5(3) . . ?
C12 N2 H2 118.7 . . ?
C6 N1 H1 125.6 . . ?
C6 N1 C7 108.9(3) . . ?
C7 N1 H1 125.6 . . ?
C13 N3 H3A 117.0 . . ?
C13 N3 H3B 122.9 . . ?
C13 N3 C14 126.1(6) . . ?
C13 N3 C14A 114.3(8) . . ?
C14 N3 H3A 117.0 . . ?
C14A N3 H3B 122.9 . . ?
O3 C11 N2 124.6(3) . . ?
O3 C11 C10 118.9(3) . . ?
N2 C11 C10 116.5(3) . . ?
C5 C8 C12 126.5(3) . . ?
C7 C8 C5 106.9(3) . . ?
C7 C8 C12 126.6(3) . . ?
C6 C5 C8 106.2(3) . . ?
C4 C5 C8 135.4(3) . . ?
C4 C5 C6 118.4(3) . . ?
N2 C12 C8 112.2(3) . . ?
N2 C12 H12 106.9 . . ?
N2 C12 C13 114.0(3) . . ?
C8 C12 H12 106.9 . . ?
C8 C12 C13 109.4(3) . . ?
C13 C12 H12 106.9 . . ?
N1 C6 C5 108.1(3) . . ?
N1 C6 C1 129.1(3) . . ?
C1 C6 C5 122.8(4) . . ?
O4 C13 N3 123.6(4) . . ?
O4 C13 C12 117.8(4) . . ?
N3 C13 C12 118.5(3) . . ?
N1 C7 C8 109.9(3) . . ?
N1 C7 H7 125.0 . . ?
C8 C7 H7 125.0 . . ?
O1 C10 C11 112.6(8) . . ?
O2 C10 O1 123.0(13) . . ?
O2 C10 C11 122.4(12) . . ?
O2A C10 C11 120.2(15) . . ?
O2A C10 O1A 122.4(18) . . ?
O1A C10 C11 112.0(13) . . ?
C20 C15 C16 120.0 . . ?
C20 C15 C14 122.1(6) . . ?
C16 C15 C14 117.7(6) . . ?
C15 C20 H20 120.0 . . ?
C15 C20 C19 120.0 . . ?
C19 C20 H20 120.0 . . ?
C20 C19 H19 120.0 . . ?
C20 C19 C18 120.0 . . ?
C18 C19 H19 120.0 . . ?
C17 C18 C19 120.0 . . ?
O5 C18 C19 117.3(6) . . ?
O5 C18 C17 122.6(6) . . ?
C18 C17 H17 120.0 . . ?
C16 C17 C18 120.0 . . ?
C16 C17 H17 120.0 . . ?
C15 C16 H16 120.0 . . ?
C17 C16 C15 120.0 . . ?
C17 C16 H16 120.0 . . ?
C5 C4 H4 120.8 . . ?
C3 C4 C5 118.4(4) . . ?
C3 C4 H4 120.8 . . ?
C6 C1 H1A 121.5 . . ?
C2 C1 C6 116.9(4) . . ?
C2 C1 H1A 121.5 . . ?
C18 O5 C21 119.3(11) . . ?
N3 C14 C15 115.5(8) . . ?
N3 C14 H14A 108.4 . . ?
N3 C14 H14B 108.4 . . ?
C15 C14 H14A 108.4 . . ?
C15 C14 H14B 108.4 . . ?
H14A C14 H14B 107.5 . . ?
C4 C3 H3 119.1 . . ?
C4 C3 C2 121.8(5) . . ?
C2 C3 H3 119.1 . . ?
O1 C9 H9A 109.5 . . ?
O1 C9 H9B 109.5 . . ?
O1 C9 H9C 109.5 . . ?
H9A C9 H9B 109.5 . . ?
H9A C9 H9C 109.5 . . ?
H9B C9 H9C 109.5 . . ?
C1 C2 C3 121.6(4) . . ?
C1 C2 H2A 119.2 . . ?
C3 C2 H2A 119.2 . . ?
O5 C21 H21A 109.5 . . ?
O5 C21 H21B 109.5 . . ?
O5 C21 H21C 109.5 . . ?
H21A C21 H21B 109.5 . . ?
H21A C21 H21C 109.5 . . ?
H21B C21 H21C 109.5 . . ?
C10 O1A C9A 118(2) . . ?
O1A C9A H9AA 109.5 . . ?
O1A C9A H9AB 109.5 . . ?
O1A C9A H9AC 109.5 . . ?
H9AA C9A H9AB 109.5 . . ?
H9AA C9A H9AC 109.5 . . ?
H9AB C9A H9AC 109.5 . . ?
N3 C14A H14C 109.4 . . ?
N3 C14A H14D 109.4 . . ?
N3 C14A C15A 111.0(12) . . ?
H14C C14A H14D 108.0 . . ?
C15A C14A H14C 109.4 . . ?
C15A C14A H14D 109.4 . . ?
C15A C16A H16A 120.0 . . ?
C15A C16A C17A 120.0 . . ?
C17A C16A H16A 120.0 . . ?
C16A C15A C14A 121.0(12) . . ?
C20A C15A C14A 118.2(12) . . ?
C20A C15A C16A 120.0 . . ?
C15A C20A H20A 120.0 . . ?
C15A C20A C19A 120.0 . . ?
C19A C20A H20A 120.0 . . ?
C20A C19A H19A 120.0 . . ?
C20A C19A C18A 120.0 . . ?
C18A C19A H19A 120.0 . . ?
C17A C18A C19A 120.0 . . ?
O5A C18A C19A 116.8(13) . . ?
O5A C18A C17A 122.8(13) . . ?
C16A C17A H17A 120.0 . . ?
C18A C17A C16A 120.0 . . ?
C18A C17A H17A 120.0 . . ?
C18A O5A C21A 126(2) . . ?
O5A C21A H21D 109.5 . . ?
O5A C21A H21E 109.5 . . ?
O5A C21A H21F 109.5 . . ?
H21D C21A H21E 109.5 . . ?
H21D C21A H21F 109.5 . . ?
H21E C21A H21F 109.5 . . ?

loop_
_geom_bond_atom_site_label_1
_geom_bond_atom_site_label_2
_geom_bond_distance
_geom_bond_site_symmetry_2
_geom_bond_publ_flag
O3 C11 1.224(4) . ?
O1 C10 1.312(15) . ?
O1 C9 1.467(11) . ?
N2 H2 0.8600 . ?
N2 C11 1.329(4) . ?
N2 C12 1.464(4) . ?
O2 C10 1.185(19) . ?
O4 C13 1.227(4) . ?
N1 H1 0.8600 . ?
N1 C6 1.362(4) . ?
N1 C7 1.363(4) . ?
N3 H3A 0.8600 . ?
N3 H3B 0.8600 . ?
N3 C13 1.324(5) . ?
N3 C14 1.466(10) . ?
N3 C14A 1.500(16) . ?
C11 C10 1.525(5) . ?
C8 C5 1.425(5) . ?
C8 C12 1.500(5) . ?
C8 C7 1.364(5) . ?
C5 C6 1.411(5) . ?
C5 C4 1.387(5) . ?
C12 H12 0.9800 . ?
C12 C13 1.514(5) . ?
C6 C1 1.391(5) . ?
C7 H7 0.9300 . ?
C10 O2A 1.24(3) . ?
C10 O1A 1.32(2) . ?
C15 C20 1.3900 . ?
C15 C16 1.3900 . ?
C15 C14 1.491(10) . ?
C20 H20 0.9300 . ?
C20 C19 1.3900 . ?
C19 H19 0.9300 . ?
C19 C18 1.3900 . ?
C18 C17 1.3900 . ?
C18 O5 1.363(9) . ?
C17 H17 0.9300 . ?
C17 C16 1.3900 . ?
C16 H16 0.9300 . ?
C4 H4 0.9300 . ?
C4 C3 1.378(7) . ?
C1 H1A 0.9300 . ?
C1 C2 1.357(6) . ?
O5 C21 1.406(14) . ?
C14 H14A 0.9700 . ?
C14 H14B 0.9700 . ?
C3 H3 0.9300 . ?
C3 C2 1.385(8) . ?
C9 H9A 0.9600 . ?
C9 H9B 0.9600 . ?
C9 H9C 0.9600 . ?
C2 H2A 0.9300 . ?
C21 H21A 0.9600 . ?
C21 H21B 0.9600 . ?
C21 H21C 0.9600 . ?
O1A C9A 1.468(17) . ?
C9A H9AA 0.9600 . ?
C9A H9AB 0.9600 . ?
C9A H9AC 0.9600 . ?
C14A H14C 0.9700 . ?
C14A H14D 0.9700 . ?
C14A C15A 1.522(15) . ?
C16A H16A 0.9300 . ?
C16A C15A 1.3900 . ?
C16A C17A 1.3900 . ?
C15A C20A 1.3900 . ?
C20A H20A 0.9300 . ?
C20A C19A 1.3900 . ?
C19A H19A 0.9300 . ?
C19A C18A 1.3900 . ?
C18A C17A 1.3900 . ?
C18A O5A 1.369(14) . ?
C17A H17A 0.9300 . ?
O5A C21A 1.38(2) . ?
C21A H21D 0.9600 . ?
C21A H21E 0.9600 . ?
C21A H21F 0.9600 . ?

loop_
_geom_torsion_atom_site_label_1
_geom_torsion_atom_site_label_2
_geom_torsion_atom_site_label_3
_geom_torsion_atom_site_label_4
_geom_torsion
_geom_torsion_site_symmetry_1
_geom_torsion_site_symmetry_2
_geom_torsion_site_symmetry_3
_geom_torsion_site_symmetry_4
_geom_torsion_publ_flag
O3 C11 C10 O1 -172.7(11) . . . . ?
O3 C11 C10 O2 23.1(16) . . . . ?
O3 C11 C10 O2A 2(2) . . . . ?
O3 C11 C10 O1A -152.8(14) . . . . ?
N2 C11 C10 O1 7.8(12) . . . . ?
N2 C11 C10 O2 -156.5(15) . . . . ?
N2 C11 C10 O2A -178(2) . . . . ?
N2 C11 C10 O1A 27.7(14) . . . . ?
N2 C12 C13 O4 155.9(3) . . . . ?
N2 C12 C13 N3 -27.3(5) . . . . ?
N1 C6 C1 C2 179.3(4) . . . . ?
N3 C14A C15A C16A 87.9(16) . . . . ?
N3 C14A C15A C20A -101.9(16) . . . . ?
C11 N2 C12 C8 157.8(3) . . . . ?
C11 N2 C12 C13 -77.2(4) . . . . ?
C11 C10 O1A C9A 175.5(14) . . . . ?
C8 C5 C6 N1 0.4(4) . . . . ?
C8 C5 C6 C1 179.8(3) . . . . ?
C8 C5 C4 C3 -178.9(4) . . . . ?
C8 C12 C13 O4 -77.6(4) . . . . ?
C8 C12 C13 N3 99.2(4) . . . . ?
C5 C8 C12 N2 -90.0(4) . . . . ?
C5 C8 C12 C13 142.4(3) . . . . ?
C5 C8 C7 N1 -0.2(4) . . . . ?
C5 C6 C1 C2 0.1(6) . . . . ?
C5 C4 C3 C2 -1.6(8) . . . . ?
C12 N2 C11 O3 0.4(5) . . . . ?
C12 N2 C11 C10 179.9(3) . . . . ?
C12 C8 C5 C6 -178.8(3) . . . . ?
C12 C8 C5 C4 0.7(6) . . . . ?
C12 C8 C7 N1 178.4(3) . . . . ?
C6 N1 C7 C8 0.5(4) . . . . ?
C6 C5 C4 C3 0.6(6) . . . . ?
C6 C1 C2 C3 -1.1(8) . . . . ?
C13 N3 C14 C15 142.4(7) . . . . ?
C13 N3 C14A C15A 155.4(11) . . . . ?
C7 N1 C6 C5 -0.6(4) . . . . ?
C7 N1 C6 C1 -179.8(4) . . . . ?
C7 C8 C5 C6 -0.2(4) . . . . ?
C7 C8 C5 C4 179.4(4) . . . . ?
C7 C8 C12 N2 91.6(4) . . . . ?
C7 C8 C12 C13 -35.9(4) . . . . ?
C15 C20 C19 C18 0.0 . . . . ?
C20 C15 C16 C17 0.0 . . . . ?
C20 C15 C14 N3 -52.6(13) . . . . ?
C20 C19 C18 C17 0.0 . . . . ?
C20 C19 C18 O5 -177.4(9) . . . . ?
C19 C18 C17 C16 0.0 . . . . ?
C19 C18 O5 C21 -174.1(10) . . . . ?
C18 C17 C16 C15 0.0 . . . . ?
C17 C18 O5 C21 8.6(15) . . . . ?
C16 C15 C20 C19 0.0 . . . . ?
C16 C15 C14 N3 132.4(9) . . . . ?
C4 C5 C6 N1 -179.2(3) . . . . ?
C4 C5 C6 C1 0.1(6) . . . . ?
C4 C3 C2 C1 1.9(9) . . . . ?
O5 C18 C17 C16 177.2(9) . . . . ?
C14 N3 C13 O4 -11.9(9) . . . . ?
C14 N3 C13 C12 171.5(7) . . . . ?
C14 C15 C20 C19 -174.8(8) . . . . ?
C14 C15 C16 C17 175.0(8) . . . . ?
C9 O1 C10 O2 -14(2) . . . . ?
C9 O1 C10 C11 -178.3(7) . . . . ?
O2A C10 O1A C9A 22(3) . . . . ?
C14A N3 C13 O4 4.0(11) . . . . ?
C14A N3 C13 C12 -172.6(10) . . . . ?
C14A C15A C20A C19A -170.2(12) . . . . ?
C16A C15A C20A C19A 0.0 . . . . ?
C15A C16A C17A C18A 0.0 . . . . ?
C15A C20A C19A C18A 0.0 . . . . ?
C20A C19A C18A C17A 0.0 . . . . ?
C20A C19A C18A O5A 172.9(14) . . . . ?
C19A C18A C17A C16A 0.0 . . . . ?
C19A C18A O5A C21A 14(3) . . . . ?
C17A C16A C15A C14A 169.9(13) . . . . ?
C17A C16A C15A C20A 0.0 . . . . ?
C17A C18A O5A C21A -174(2) . . . . ?
O5A C18A C17A C16A -172.4(16) . . . . ?

loop_
_twin_individual_id
_twin_individual_mass_fraction_refined
1 1.1(4)
2 -0.1(4)
